data_7102158
loop_
_publ_author_name
'Aaker\"oy, Christer B'
'Desper, John'
'Smith, Michelle M'

_publ_section_title
;
 Constructing, deconstructing, and reconstructing ternary
 supermolecules.
;
_journal_issue 38
_journal_name_full 'Chemical communications (Cambridge, England)'
_journal_page_first 3936
_journal_page_last 3938
_journal_paper_doi 10.1039/b707518a
_journal_year 2007
_chemical_formula_moiety
;
(C9 H6 N2 O3) (C15 H15 N3)
;
_chemical_formula_sum 'C24 H21 N5 O3'
_chemical_formula_weight 427.46
_chemical_name_common
;621 4-carboxy-PhC(CN)=NOH, 1-((4-pyridyl)methyl)-5,6-Me2-
benzimidazole
;
_chemical_name_systematic
;
621 4-carboxy-PhC(CN)=NOH, 1-[(4-pyridyl)methyl]-5,6-Me2-benzimidazole
;
_space_group_IT_number 7
_symmetry_cell_setting monoclinic
_symmetry_space_group_name_Hall 'P -2yc'
_symmetry_space_group_name_H-M 'P 1 c 1'
_atom_sites_solution_hydrogens geom
_atom_sites_solution_primary direct
_atom_sites_solution_secondary difmap
_audit_creation_method SHELXL-97
_cell_angle_alpha 90.00
_cell_angle_beta 94.693(7)
_cell_angle_gamma 90.00
_cell_formula_units_Z 2
_cell_length_a 11.0553(13)
_cell_length_b 7.3121(9)
_cell_length_c 13.2662(17)
_cell_measurement_reflns_used 3427
_cell_measurement_temperature 173(2)
_cell_measurement_theta_max 28.05
_cell_measurement_theta_min 2.25
_cell_volume 1068.8(2)
_computing_cell_refinement 'Bruker XSCANS'
_computing_data_collection 'Bruker XSCANS'
_computing_data_reduction 'Bruker SHELXTL'
_computing_molecular_graphics 'Bruker SHELXTL'
_computing_publication_material 'Bruker SHELXTL'
_computing_structure_refinement 'SHELXL-97 (Sheldrick, 1997)'
_computing_structure_solution 'SHELXS-97 (Sheldrick, 1990)'
_diffrn_ambient_temperature 173(2)
_diffrn_measured_fraction_theta_full 0.948
_diffrn_measured_fraction_theta_max 0.948
_diffrn_measurement_device_type 'CCD area detector'
_diffrn_measurement_method 'phi and omega scans'
_diffrn_radiation_monochromator graphite
_diffrn_radiation_source 'fine-focus sealed tube'
_diffrn_radiation_type MoK\a
_diffrn_radiation_wavelength 0.71073
_diffrn_reflns_av_R_equivalents 0.1420
_diffrn_reflns_av_sigmaI/netI 0.0655
_diffrn_reflns_limit_h_max 14
_diffrn_reflns_limit_h_min -14
_diffrn_reflns_limit_k_max 9
_diffrn_reflns_limit_k_min -8
_diffrn_reflns_limit_l_max 17
_diffrn_reflns_limit_l_min -16
_diffrn_reflns_number 12367
_diffrn_reflns_theta_full 28.25
_diffrn_reflns_theta_max 28.25
_diffrn_reflns_theta_min 1.85
_exptl_absorpt_coefficient_mu 0.091
_exptl_absorpt_correction_type none
_exptl_crystal_colour colorless
_exptl_crystal_density_diffrn 1.328
_exptl_crystal_density_method 'not measured'
_exptl_crystal_description prism
_exptl_crystal_F_000 448
_exptl_crystal_size_max 0.35
_exptl_crystal_size_mid 0.30
_exptl_crystal_size_min 0.25
_refine_diff_density_max 0.287
_refine_diff_density_min -0.241
_refine_diff_density_rms 0.064
_refine_ls_extinction_method none
_refine_ls_goodness_of_fit_ref 1.030
_refine_ls_hydrogen_treatment mixed
_refine_ls_matrix_type full
_refine_ls_number_parameters 297
_refine_ls_number_reflns 2511
_refine_ls_number_restraints 2
_refine_ls_restrained_S_all 1.029
_refine_ls_R_factor_all 0.0563
_refine_ls_R_factor_gt 0.0527
_refine_ls_shift/su_max 0.000
_refine_ls_shift/su_mean 0.000
_refine_ls_structure_factor_coef Fsqd
_refine_ls_weighting_details 'calc w=1/[\s^2^(Fo^2^)+(0.1000P)^2^+0.0000P] where P=(Fo^2^+2Fc^2^)/3'
_refine_ls_weighting_scheme calc
_refine_ls_wR_factor_gt 0.1298
_refine_ls_wR_factor_ref 0.1346
_reflns_number_gt 2287
_reflns_number_total 2511
_reflns_threshold_expression >2sigma(I)
_cod_data_source_file b707518a.txt
_cod_data_source_block 15
_cod_depositor_comments
;
The following automatic conversions were performed:
'_symmetry_cell_setting' value 'Monoclinic' changed to 'monoclinic'
according to '/home/saulius/struct/CIF-dictionaries/cif_core.dic'
dictionary named 'cif_core.dic' version 2.4.1 from 2010-06-29.

Automatic conversion script
Id: cif_fix_enum 1527 2010-12-29 10:47:43Z saulius 
;
_cod_original_sg_symbol_H-M Pc
_cod_database_code 7102158

loop_
_symmetry_equiv_pos_as_xyz
'x, y, z'
'x, -y, z+1/2'

loop_
_atom_site_label
_atom_site_type_symbol
_atom_site_fract_x
_atom_site_fract_y
_atom_site_fract_z
_atom_site_U_iso_or_equiv
_atom_site_adp_type
_atom_site_occupancy
_atom_site_symmetry_multiplicity
_atom_site_calc_flag
_atom_site_refinement_flags
N11 N 0.6008(2) 0.7654(3) 0.15322(18) 0.0393(5) Uani 1 1 d .
C12 C 0.5717(3) 0.7937(4) 0.0533(2) 0.0437(6) Uani 1 1 d .
H12 H 0.4945 0.8361 0.0265 0.052 Uiso 1 1 calc R
N13 N 0.6615(2) 0.7562(3) -0.00285(18) 0.0416(5) Uani 1 1 d .
C14 C 0.7565(2) 0.7014(3) 0.06529(18) 0.0347(5) Uani 1 1 d .
C15 C 0.8742(2) 0.6511(3) 0.0479(2) 0.0360(5) Uani 1 1 d .
H15 H 0.8991 0.6484 -0.0189 0.043 Uiso 1 1 calc R
C16 C 0.9536(2) 0.6054(3) 0.1287(2) 0.0356(5) Uani 1 1 d .
C17 C 0.9161(2) 0.6094(3) 0.2290(2) 0.0375(5) Uani 1 1 d .
C18 C 0.7989(2) 0.6587(3) 0.2463(2) 0.0366(5) Uani 1 1 d .
H18 H 0.7731 0.6608 0.3128 0.044 Uiso 1 1 calc R
C19 C 0.7201(2) 0.7049(3) 0.16358(19) 0.0331(5) Uani 1 1 d .
C20 C 1.0813(3) 0.5504(4) 0.1107(2) 0.0431(6) Uani 1 1 d .
H20A H 1.0936 0.5640 0.0388 0.065 Uiso 1 1 calc R
H20B H 1.0946 0.4225 0.1309 0.065 Uiso 1 1 calc R
H20C H 1.1389 0.6287 0.1508 0.065 Uiso 1 1 calc R
C21 C 1.0055(3) 0.5607(4) 0.3163(2) 0.0490(6) Uani 1 1 d .
H21A H 0.9683 0.5808 0.3800 0.073 Uiso 1 1 calc R
H21B H 1.0778 0.6377 0.3147 0.073 Uiso 1 1 calc R
H21C H 1.0285 0.4318 0.3112 0.073 Uiso 1 1 calc R
C22 C 0.5211(3) 0.7988(4) 0.2331(2) 0.0433(6) Uani 1 1 d .
H22A H 0.4606 0.8924 0.2096 0.052 Uiso 1 1 calc R
H22B H 0.5699 0.8494 0.2926 0.052 Uiso 1 1 calc R
N31 N 0.3326(2) 0.3266(4) 0.3304(2) 0.0499(6) Uani 1 1 d .
C32 C 0.3727(3) 0.3321(4) 0.2392(2) 0.0468(6) Uani 1 1 d .
H32 H 0.3590 0.2293 0.1960 0.056 Uiso 1 1 calc R
C33 C 0.4338(3) 0.4811(4) 0.2041(2) 0.0424(6) Uani 1 1 d .
H33 H 0.4609 0.4798 0.1380 0.051 Uiso 1 1 calc R
C34 C 0.4551(2) 0.6316(4) 0.26560(19) 0.0369(5) Uani 1 1 d .
C35 C 0.4115(3) 0.6278(5) 0.3610(2) 0.0532(8) Uani 1 1 d .
H35 H 0.4225 0.7292 0.4056 0.064 Uiso 1 1 calc R
C36 C 0.3518(3) 0.4723(6) 0.3888(2) 0.0631(10) Uani 1 1 d .
H36 H 0.3226 0.4696 0.4542 0.076 Uiso 1 1 calc R
C41 C 0.0987(2) -0.0185(3) 0.54644(18) 0.0313(5) Uani 1 1 d .
C47 C 0.2074(2) 0.0572(4) 0.5022(2) 0.0374(5) Uani 1 1 d .
O41 O 0.1898(2) 0.0845(4) 0.40372(15) 0.0521(6) Uani 1 1 d .
H41 H 0.249(5) 0.149(6) 0.386(3) 0.063 Uiso 1 1 d .
O42 O 0.29939(19) 0.0935(4) 0.55182(17) 0.0583(6) Uani 1 1 d .
C42 C 0.0982(2) -0.0298(3) 0.65104(17) 0.0324(5) Uani 1 1 d .
H42 H 0.1695 0.0007 0.6925 0.039 Uiso 1 1 calc R
C43 C -0.0046(2) -0.0850(3) 0.69538(16) 0.0311(5) Uani 1 1 d .
H43 H -0.0039 -0.0933 0.7669 0.037 Uiso 1 1 calc R
C44 C -0.1094(2) -0.1284(3) 0.63430(18) 0.0300(4) Uani 1 1 d .
C45 C -0.1077(2) -0.1217(4) 0.52966(17) 0.0360(5) Uani 1 1 d .
H45 H -0.1779 -0.1556 0.4878 0.043 Uiso 1 1 calc R
C46 C -0.0047(2) -0.0663(4) 0.48641(17) 0.0366(5) Uani 1 1 d .
H46 H -0.0046 -0.0610 0.4149 0.044 Uiso 1 1 calc R
C48 C -0.2219(2) -0.1767(3) 0.67940(18) 0.0334(5) Uani 1 1 d .
N48 N -0.2283(2) -0.1798(3) 0.77606(16) 0.0366(5) Uani 1 1 d .
O48 O -0.34153(19) -0.2234(3) 0.80109(16) 0.0470(5) Uani 1 1 d .
H48 H -0.340(4) -0.240(5) 0.875(3) 0.056 Uiso 1 1 d .
C49 C -0.3270(3) -0.2153(4) 0.6118(2) 0.0449(6) Uani 1 1 d .
N49 N -0.4092(3) -0.2418(6) 0.5562(3) 0.0700(10) Uani 1 1 d .

loop_
_atom_site_aniso_label
_atom_site_aniso_U_11
_atom_site_aniso_U_22
_atom_site_aniso_U_33
_atom_site_aniso_U_23
_atom_site_aniso_U_13
_atom_site_aniso_U_12
N11 0.0301(11) 0.0412(11) 0.0492(11) 0.0056(9) 0.0181(9) -0.0006(8)
C12 0.0316(13) 0.0467(14) 0.0546(15) 0.0091(12) 0.0151(11) 0.0003(11)
N13 0.0308(11) 0.0504(12) 0.0444(11) 0.0068(10) 0.0091(9) -0.0010(9)
C14 0.0319(13) 0.0331(12) 0.0405(11) 0.0015(9) 0.0111(9) -0.0043(9)
C15 0.0322(12) 0.0343(11) 0.0433(11) 0.0016(9) 0.0144(10) -0.0017(9)
C16 0.0295(12) 0.0281(11) 0.0503(13) -0.0030(10) 0.0100(10) -0.0032(9)
C17 0.0377(13) 0.0281(11) 0.0468(13) -0.0014(9) 0.0049(10) -0.0011(9)
C18 0.0390(14) 0.0320(11) 0.0403(12) -0.0001(9) 0.0113(10) -0.0038(10)
C19 0.0287(11) 0.0297(11) 0.0429(12) 0.0013(9) 0.0148(9) -0.0018(9)
C20 0.0307(13) 0.0373(12) 0.0626(15) 0.0003(12) 0.0118(11) 0.0027(10)
C21 0.0504(16) 0.0454(14) 0.0504(14) 0.0010(12) -0.0002(12) 0.0016(13)
C22 0.0358(14) 0.0445(14) 0.0529(14) 0.0001(12) 0.0233(12) 0.0017(11)
N31 0.0399(13) 0.0591(15) 0.0518(13) 0.0171(12) 0.0101(10) -0.0090(11)
C32 0.0380(14) 0.0465(15) 0.0579(15) 0.0063(12) 0.0162(12) -0.0003(11)
C33 0.0397(13) 0.0445(14) 0.0457(13) 0.0061(11) 0.0201(11) 0.0046(11)
C34 0.0216(11) 0.0491(14) 0.0414(12) 0.0074(10) 0.0115(9) 0.0033(9)
C35 0.0519(18) 0.073(2) 0.0353(12) -0.0020(12) 0.0104(12) -0.0154(15)
C36 0.058(2) 0.096(3) 0.0372(13) 0.0105(16) 0.0128(13) -0.0248(19)
C41 0.0304(11) 0.0292(10) 0.0354(10) 0.0021(8) 0.0082(8) 0.0002(8)
C47 0.0311(12) 0.0394(12) 0.0432(12) 0.0035(10) 0.0113(9) -0.0022(10)
O41 0.0460(12) 0.0713(14) 0.0402(9) 0.0121(9) 0.0105(8) -0.0203(10)
O42 0.0294(10) 0.0937(18) 0.0521(11) 0.0131(11) 0.0052(9) -0.0095(10)
C42 0.0305(11) 0.0340(11) 0.0325(10) 0.0020(9) 0.0018(8) 0.0011(9)
C43 0.0320(12) 0.0337(11) 0.0281(9) -0.0002(9) 0.0059(8) 0.0014(9)
C44 0.0316(11) 0.0265(10) 0.0331(10) 0.0017(8) 0.0093(8) -0.0003(8)
C45 0.0359(13) 0.0400(12) 0.0318(11) 0.0000(9) 0.0017(9) -0.0090(10)
C46 0.0419(14) 0.0407(13) 0.0279(9) 0.0019(9) 0.0060(9) -0.0066(10)
C48 0.0310(12) 0.0322(11) 0.0378(11) 0.0044(9) 0.0073(9) -0.0018(9)
N48 0.0310(11) 0.0391(11) 0.0408(10) 0.0054(8) 0.0093(8) 0.0005(8)
O48 0.0314(10) 0.0664(14) 0.0445(10) 0.0109(9) 0.0110(8) -0.0029(9)
C49 0.0362(14) 0.0550(16) 0.0440(13) 0.0086(12) 0.0056(11) -0.0115(12)
N49 0.0463(16) 0.101(3) 0.0606(16) 0.0244(16) -0.0087(13) -0.0274(16)

loop_
_atom_type_symbol
_atom_type_description
_atom_type_scat_dispersion_real
_atom_type_scat_dispersion_imag
_atom_type_scat_source
C C 0.0033 0.0016 'International Tables Vol C Tables 4.2.6.8 and 6.1.1.4'
H H 0.0000 0.0000 'International Tables Vol C Tables 4.2.6.8 and 6.1.1.4'
N N 0.0061 0.0033 'International Tables Vol C Tables 4.2.6.8 and 6.1.1.4'
O O 0.0106 0.0060 'International Tables Vol C Tables 4.2.6.8 and 6.1.1.4'

loop_
_geom_angle_atom_site_label_1
_geom_angle_atom_site_label_2
_geom_angle_atom_site_label_3
_geom_angle
C12 N11 C19 107.0(2)
C12 N11 C22 125.4(2)
C19 N11 C22 127.6(2)
N13 C12 N11 113.1(3)
N13 C12 H12 123.4
N11 C12 H12 123.4
C12 N13 C14 104.9(2)
N13 C14 C15 129.6(2)
N13 C14 C19 110.1(2)
C15 C14 C19 120.3(2)
C16 C15 C14 119.0(2)
C16 C15 H15 120.5
C14 C15 H15 120.5
C15 C16 C17 120.5(2)
C15 C16 C20 119.4(2)
C17 C16 C20 120.1(2)
C18 C17 C16 120.5(2)
C18 C17 C21 120.0(3)
C16 C17 C21 119.5(2)
C17 C18 C19 118.0(2)
C17 C18 H18 121.0
C19 C18 H18 121.0
C18 C19 N11 133.4(2)
C18 C19 C14 121.7(2)
N11 C19 C14 104.9(2)
C16 C20 H20A 109.5
C16 C20 H20B 109.5
H20A C20 H20B 109.5
C16 C20 H20C 109.5
H20A C20 H20C 109.5
H20B C20 H20C 109.5
C17 C21 H21A 109.5
C17 C21 H21B 109.5
H21A C21 H21B 109.5
C17 C21 H21C 109.5
H21A C21 H21C 109.5
H21B C21 H21C 109.5
N11 C22 C34 114.2(2)
N11 C22 H22A 108.7
C34 C22 H22A 108.7
N11 C22 H22B 108.7
C34 C22 H22B 108.7
H22A C22 H22B 107.6
C32 N31 C36 117.4(3)
N31 C32 C33 122.8(3)
N31 C32 H32 118.6
C33 C32 H32 118.6
C34 C33 C32 119.6(2)
C34 C33 H33 120.2
C32 C33 H33 120.2
C33 C34 C35 117.8(3)
C33 C34 C22 122.9(2)
C35 C34 C22 119.3(3)
C36 C35 C34 118.0(3)
C36 C35 H35 121.0
C34 C35 H35 121.0
N31 C36 C35 124.3(3)
N31 C36 H36 117.8
C35 C36 H36 117.8
C46 C41 C42 119.3(2)
C46 C41 C47 121.5(2)
C42 C41 C47 119.0(2)
O42 C47 O41 124.2(2)
O42 C47 C41 123.0(2)
O41 C47 C41 112.8(2)
C47 O41 H41 107(3)
C43 C42 C41 120.8(2)
C43 C42 H42 119.6
C41 C42 H42 119.6
C42 C43 C44 119.5(2)
C42 C43 H43 120.3
C44 C43 H43 120.3
C45 C44 C43 119.5(2)
C45 C44 C48 119.8(2)
C43 C44 C48 120.6(2)
C46 C45 C44 120.4(2)
C46 C45 H45 119.8
C44 C45 H45 119.8
C45 C46 C41 120.5(2)
C45 C46 H46 119.8
C41 C46 H46 119.8
N48 C48 C49 120.7(2)
N48 C48 C44 121.8(2)
C49 C48 C44 117.5(2)
C48 N48 O48 111.9(2)
N48 O48 H48 109(3)
N49 C49 C48 177.9(3)

loop_
_geom_bond_atom_site_label_1
_geom_bond_atom_site_label_2
_geom_bond_distance
N11 C12 1.354(4)
N11 C19 1.387(3)
N11 C22 1.453(3)
C12 N13 1.317(4)
C12 H12 0.9500
N13 C14 1.388(4)
C14 C15 1.389(3)
C14 C19 1.396(3)
C15 C16 1.370(4)
C15 H15 0.9500
C16 C17 1.426(4)
C16 C20 1.506(4)
C17 C18 1.382(4)
C17 C21 1.502(4)
C18 C19 1.386(4)
C18 H18 0.9500
C20 H20A 0.9800
C20 H20B 0.9800
C20 H20C 0.9800
C21 H21A 0.9800
C21 H21B 0.9800
C21 H21C 0.9800
C22 C34 1.504(4)
C22 H22A 0.9900
C22 H22B 0.9900
N31 C32 1.323(4)
N31 C36 1.324(5)
C32 C33 1.382(4)
C32 H32 0.9500
C33 C34 1.379(4)
C33 H33 0.9500
C34 C35 1.391(3)
C35 C36 1.381(5)
C35 H35 0.9500
C36 H36 0.9500
C41 C46 1.383(4)
C41 C42 1.390(3)
C41 C47 1.487(3)
C47 O42 1.195(3)
C47 O41 1.320(3)
O41 H41 0.86(5)
C42 C43 1.382(3)
C42 H42 0.9500
C43 C44 1.396(3)
C43 H43 0.9500
C44 C45 1.391(3)
C44 C48 1.467(3)
C45 C46 1.377(3)
C45 H45 0.9500
C46 H46 0.9500
C48 N48 1.290(3)
C48 C49 1.436(4)
N48 O48 1.359(3)
O48 H48 0.98(4)
C49 N49 1.139(4)

loop_
_geom_hbond_atom_site_label_D
_geom_hbond_atom_site_label_H
_geom_hbond_atom_site_label_A
_geom_hbond_distance_DH
_geom_hbond_distance_HA
_geom_hbond_distance_DA
_geom_hbond_angle_DHA
_geom_hbond_site_symmetry_A
O41 H41 N31 0.86(5) 1.79(5) 2.612(3) 161(5) .
O48 H48 N13 0.98(4) 1.62(4) 2.603(3) 174(4) 1_446

loop_
_geom_torsion_atom_site_label_1
_geom_torsion_atom_site_label_2
_geom_torsion_atom_site_label_3
_geom_torsion_atom_site_label_4
_geom_torsion
C19 N11 C12 N13 0.3(3)
C22 N11 C12 N13 178.6(3)
N11 C12 N13 C14 -0.7(3)
C12 N13 C14 C15 -178.0(3)
C12 N13 C14 C19 0.8(3)
N13 C14 C15 C16 178.6(3)
C19 C14 C15 C16 -0.1(3)
C14 C15 C16 C17 0.0(3)
C14 C15 C16 C20 179.9(2)
C15 C16 C17 C18 0.3(3)
C20 C16 C17 C18 -179.6(2)
C15 C16 C17 C21 -179.3(2)
C20 C16 C17 C21 0.8(4)
C16 C17 C18 C19 -0.5(3)
C21 C17 C18 C19 179.1(2)
C17 C18 C19 N11 -177.4(3)
C17 C18 C19 C14 0.4(3)
C12 N11 C19 C18 178.3(3)
C22 N11 C19 C18 0.0(4)
C12 N11 C19 C14 0.2(3)
C22 N11 C19 C14 -178.0(2)
N13 C14 C19 C18 -179.0(2)
C15 C14 C19 C18 -0.1(4)
N13 C14 C19 N11 -0.7(3)
C15 C14 C19 N11 178.3(2)
C12 N11 C22 C34 96.6(3)
C19 N11 C22 C34 -85.4(3)
C36 N31 C32 C33 0.7(5)
N31 C32 C33 C34 0.2(5)
C32 C33 C34 C35 -1.2(4)
C32 C33 C34 C22 179.9(3)
N11 C22 C34 C33 -23.4(4)
N11 C22 C34 C35 157.6(3)
C33 C34 C35 C36 1.3(5)
C22 C34 C35 C36 -179.7(3)
C32 N31 C36 C35 -0.6(6)
C34 C35 C36 N31 -0.4(6)
C46 C41 C47 O42 -177.2(3)
C42 C41 C47 O42 7.1(4)
C46 C41 C47 O41 4.7(4)
C42 C41 C47 O41 -171.0(2)
C46 C41 C42 C43 -1.2(4)
C47 C41 C42 C43 174.6(2)
C41 C42 C43 C44 -0.5(4)
C42 C43 C44 C45 2.2(3)
C42 C43 C44 C48 -176.3(2)
C43 C44 C45 C46 -2.3(4)
C48 C44 C45 C46 176.2(2)
C44 C45 C46 C41 0.7(4)
C42 C41 C46 C45 1.1(4)
C47 C41 C46 C45 -174.6(2)
C45 C44 C48 N48 -178.2(2)
C43 C44 C48 N48 0.4(3)
C45 C44 C48 C49 -0.1(4)
C43 C44 C48 C49 178.5(2)
C49 C48 N48 O48 0.4(4)
C44 C48 N48 O48 178.4(2)

loop_
_cod_related_entry_id
_cod_related_entry_database
_cod_related_entry_code
1 ChemSpider 21197990
